data_2108670
loop_
_publ_author_name
'Budzikur, Daria'
'Szklarz, Przemys\/law'
'Kinzhybalo, Vasyl'
'\'Slepokura, Katarzyna A.'

_publ_section_title
;
 Crystal structures and phase transitions of imidazolium hypodiphosphates
;
_journal_coeditor_code YB5027
_journal_issue 5
_journal_name_full 'Acta Crystallographica Section B'
_journal_page_first
;
;
_journal_paper_doi 10.1107/S2052520620011439
_journal_volume 76
_journal_year 2020
_chemical_formula_moiety '(C3 H5 N2), (H3 O6 P2)'
_chemical_formula_sum 'C3 H8 N2 O6 P2'
_chemical_formula_weight 230.05
_space_group_crystal_system orthorhombic
_space_group_IT_number 52
_space_group_name_Hall '-P 2a 2bc'
_space_group_name_H-M_alt 'P n n a'
_atom_sites_solution_hydrogens mixed
_atom_sites_solution_primary dual
_atom_sites_solution_secondary difmap
_audit_creation_method SHELXL-2014/7
_cell_angle_alpha 90
_cell_angle_beta 90
_cell_angle_gamma 90
_cell_formula_units_Z 4
_cell_length_a 7.014(3)
_cell_length_b 8.361(3)
_cell_length_c 14.389(5)
_cell_measurement_reflns_used 4207
_cell_measurement_temperature 326(2)
_cell_measurement_theta_max 29.04
_cell_measurement_theta_min 4.70
_cell_volume 843.8(6)
_computing_cell_refinement 'CrysAlisPro 1.171.39.46 (Rigaku OD, 2018)'
_computing_data_collection 'CrysAlisPro 1.171.39.46 (Rigaku OD, 2018)'
_computing_data_reduction 'CrysAlisPro 1.171.39.46 (Rigaku OD, 2018)'
_computing_structure_refinement 'SHELXL-2014/7 (Sheldrick, 2015)'
_computing_structure_solution 'SHELXT-2014/7 (Sheldrick, 2015)'
_diffrn_ambient_temperature 326(2)
_diffrn_detector 'CCD plate'
_diffrn_detector_area_resol_mean 10.6249
_diffrn_detector_type Atlas
_diffrn_measured_fraction_theta_full 1.000
_diffrn_measured_fraction_theta_max 0.966
_diffrn_measurement_device 'four-circle diffractometer'
_diffrn_measurement_device_type 'Agilent Technologies, Xcalibur R'
_diffrn_measurement_method 'omega scans'
_diffrn_radiation_monochromator graphite
_diffrn_radiation_type MoK\a
_diffrn_radiation_wavelength 0.71073
_diffrn_reflns_av_R_equivalents 0.0273
_diffrn_reflns_av_unetI/netI 0.0145
_diffrn_reflns_Laue_measured_fraction_full 1.000
_diffrn_reflns_Laue_measured_fraction_max 0.966
_diffrn_reflns_limit_h_max 9
_diffrn_reflns_limit_h_min -9
_diffrn_reflns_limit_k_max 11
_diffrn_reflns_limit_k_min -11
_diffrn_reflns_limit_l_max 19
_diffrn_reflns_limit_l_min -19
_diffrn_reflns_number 12181
_diffrn_reflns_point_group_measured_fraction_full 1.000
_diffrn_reflns_point_group_measured_fraction_max 0.966
_diffrn_reflns_theta_full 25.242
_diffrn_reflns_theta_max 29.463
_diffrn_reflns_theta_min 2.818
_diffrn_source 'fine-focus sealed X-ray tube'
_diffrn_source_type 'Enhance (Mo) X-ray Source'
_exptl_absorpt_coefficient_mu 0.518
_exptl_absorpt_correction_T_max 0.960
_exptl_absorpt_correction_T_min 0.879
_exptl_absorpt_correction_type analytical
_exptl_absorpt_process_details
;
CrysAlisPro 1.171.39.46 (Rigaku Oxford Diffraction, 2018)
Analytical numeric absorption correction using a multifaceted crystal
   model based on expressions derived by R.C. Clark & J.S. Reid.
(Clark, R. C. & Reid, J. S. (1995). Acta Cryst. A51, 887-897)
Empirical absorption correction using spherical harmonics,
 implemented in SCALE3 ABSPACK scaling algorithm.
;
_exptl_crystal_colour colourless
_exptl_crystal_density_diffrn 1.811
_exptl_crystal_description plate
_exptl_crystal_F_000 472
_exptl_crystal_size_max 0.35
_exptl_crystal_size_mid 0.21
_exptl_crystal_size_min 0.10
_refine_diff_density_max 0.221
_refine_diff_density_min -0.315
_refine_diff_density_rms 0.057
_refine_ls_extinction_coef 0.065(5)
_refine_ls_extinction_expression Fc^*^=kFc[1+0.001xFc^2^\l^3^/sin(2\q)]^-1/4^
_refine_ls_extinction_method 'SHELXL-2014/7 (Sheldrick 2014'
_refine_ls_goodness_of_fit_ref 1.095
_refine_ls_hydrogen_treatment constr
_refine_ls_matrix_type full
_refine_ls_number_parameters 101
_refine_ls_number_reflns 1134
_refine_ls_number_restraints 64
_refine_ls_restrained_S_all 1.086
_refine_ls_R_factor_all 0.0480
_refine_ls_R_factor_gt 0.0350
_refine_ls_shift/su_max 0.000
_refine_ls_shift/su_mean 0.000
_refine_ls_structure_factor_coef Fsqd
_refine_ls_weighting_details 'w=1/[\s^2^(Fo^2^)+(0.0507P)^2^+0.2662P] where P=(Fo^2^+2Fc^2^)/3'
_refine_ls_weighting_scheme calc
_refine_ls_wR_factor_gt 0.0950
_refine_ls_wR_factor_ref 0.1039
_reflns_Friedel_coverage 0.000
_reflns_number_gt 863
_reflns_number_total 1134
_reflns_threshold_expression 'I > 2\s(I)'
_cod_data_source_file yb5027sup1.cif
_cod_data_source_block I-HTP
_cod_database_code 2108670
_shelx_shelxl_version_number 2014/7
_shelx_space_group_comment
;
The symmetry employed for this shelxl refinement is uniquely defined
by the following loop, which should always be used as a source of
symmetry information in preference to the above space-group names.
They are only intended as comments.
;
_shelx_estimated_absorpt_t_min 0.839
_shelx_estimated_absorpt_t_max 0.950

loop_
_space_group_symop_operation_xyz
'x, y, z'
'-x+1/2, -y, z'
'-x+1/2, y+1/2, -z+1/2'
'x, -y+1/2, -z+1/2'
'-x, -y, -z'
'x-1/2, y, -z'
'x-1/2, -y-1/2, z-1/2'
'-x, y-1/2, z-1/2'

loop_
_atom_site_label
_atom_site_type_symbol
_atom_site_fract_x
_atom_site_fract_y
_atom_site_fract_z
_atom_site_U_iso_or_equiv
_atom_site_adp_type
_atom_site_occupancy
_atom_site_site_symmetry_order
_atom_site_calc_flag
_atom_site_refinement_flags_posn
_atom_site_refinement_flags_adp
_atom_site_refinement_flags_occupancy
_atom_site_disorder_assembly
_atom_site_disorder_group
P1 P 0.59456(8) -0.00006(5) 0.33491(3) 0.0431(2) Uani 1 1 d . . . . .
O1 O 0.5287(3) 0.07335(14) 0.42605(9) 0.0594(4) Uani 1 1 d . . . . .
H1 H 0.4973 0.0021 0.4620 0.089 Uiso 0.5 1 calc R U P . .
O2 O 0.5307(2) -0.17364(15) 0.32531(8) 0.0555(4) Uani 1 1 d . . . . .
H2 H 0.5169 -0.1954 0.2702 0.083 Uiso 0.5 1 calc R U P . .
O3 O 0.5315(2) 0.09995(15) 0.25206(9) 0.0539(4) Uani 1 1 d . . . . .
H3 H 0.5339 0.1950 0.2661 0.081 Uiso 0.5 1 calc R U P . .
N1A N 0.318(3) 0.3850(17) 0.4513(12) 0.019(4) Uiso 0.1 1 d D U P A -1
H1NA H 0.3469 0.2880 0.4373 0.023 Uiso 0.1 1 calc R U P A -1
C2A C 0.276(3) 0.497(2) 0.3892(10) 0.023(4) Uiso 0.1 1 d D U P A -1
H2A H 0.2699 0.4846 0.3250 0.028 Uiso 0.1 1 calc R U P A -1
N3A N 0.245(4) 0.630(2) 0.4369(12) 0.035(6) Uiso 0.1 1 d D U P A -1
H3NA H 0.2140 0.7215 0.4135 0.042 Uiso 0.1 1 calc R U P A -1
C4A C 0.270(3) 0.5991(19) 0.5292(11) 0.037(5) Uiso 0.1 1 d D U P A -1
H4A H 0.2621 0.6739 0.5769 0.045 Uiso 0.1 1 calc R U P A -1
C5A C 0.309(4) 0.442(2) 0.5402(11) 0.033(6) Uiso 0.1 1 d D U P A -1
H5A H 0.3258 0.3862 0.5954 0.039 Uiso 0.1 1 calc R U P A -1
N1B N 0.3068(14) 0.3895(9) 0.5180(6) 0.038(2) Uiso 0.2 1 d D U P B -2
H1NB H 0.3314 0.3065 0.5512 0.045 Uiso 0.2 1 calc R U P B -2
C2B C 0.2987(17) 0.3952(10) 0.4260(6) 0.039(3) Uiso 0.2 1 d D U P B -2
H2B H 0.3185 0.3097 0.3859 0.047 Uiso 0.2 1 calc R U P B -2
N3B N 0.2573(15) 0.5438(10) 0.4012(6) 0.034(2) Uiso 0.2 1 d D U P B -2
H3NB H 0.2395 0.5753 0.3450 0.041 Uiso 0.2 1 calc R U P B -2
C4B C 0.247(2) 0.6397(12) 0.4777(6) 0.058(4) Uiso 0.2 1 d D U P B -2
H4B H 0.2295 0.7499 0.4794 0.069 Uiso 0.2 1 calc R U P B -2
C5B C 0.2687(15) 0.5398(10) 0.5504(6) 0.033(3) Uiso 0.2 1 d D U P B -2
H5B H 0.2591 0.5685 0.6127 0.039 Uiso 0.2 1 calc R U P B -2
N1C N 0.212(2) 0.5834(16) 0.5399(7) 0.021(2) Uiso 0.2 1 d D U P C -3
H1NC H 0.1745 0.6461 0.5836 0.025 Uiso 0.2 1 calc R U P C -3
C2C C 0.254(2) 0.4299(17) 0.5503(8) 0.045(5) Uiso 0.2 1 d D U P C -3
H2C H 0.2476 0.3719 0.6054 0.054 Uiso 0.2 1 calc R U P C -3
N3C N 0.3059(18) 0.3738(11) 0.4679(7) 0.027(2) Uiso 0.2 1 d D U P C -3
H3NC H 0.3395 0.2769 0.4564 0.032 Uiso 0.2 1 calc R U P C -3
C4C C 0.2976(15) 0.4949(13) 0.4046(7) 0.025(2) Uiso 0.2 1 d D U P C -3
H4C H 0.3281 0.4874 0.3418 0.031 Uiso 0.2 1 calc R U P C -3
C5C C 0.237(3) 0.6272(14) 0.4492(9) 0.034(4) Uiso 0.2 1 d D U P C -3
H5C H 0.2172 0.7279 0.4235 0.041 Uiso 0.2 1 calc R U P C -3

loop_
_atom_site_aniso_label
_atom_site_aniso_U_11
_atom_site_aniso_U_22
_atom_site_aniso_U_33
_atom_site_aniso_U_23
_atom_site_aniso_U_13
_atom_site_aniso_U_12
P1 0.0726(4) 0.0295(3) 0.0271(3) -0.00153(16) 0.00558(18) -0.00982(19)
O1 0.1093(12) 0.0349(7) 0.0339(7) -0.0041(5) 0.0159(7) 0.0028(7)
O2 0.0904(10) 0.0317(7) 0.0444(7) -0.0047(5) 0.0149(7) -0.0191(7)
O3 0.0817(9) 0.0471(7) 0.0328(6) 0.0053(5) -0.0079(6) -0.0095(7)

loop_
_atom_type_symbol
_atom_type_description
_atom_type_scat_dispersion_real
_atom_type_scat_dispersion_imag
_atom_type_scat_source
C C 0.0033 0.0016 'International Tables Vol C Tables 4.2.6.8 and 6.1.1.4'
H H 0.0000 0.0000 'International Tables Vol C Tables 4.2.6.8 and 6.1.1.4'
N N 0.0061 0.0033 'International Tables Vol C Tables 4.2.6.8 and 6.1.1.4'
O O 0.0106 0.0060 'International Tables Vol C Tables 4.2.6.8 and 6.1.1.4'
P P 0.1023 0.0942 'International Tables Vol C Tables 4.2.6.8 and 6.1.1.4'

loop_
_geom_angle_atom_site_label_1
_geom_angle_atom_site_label_2
_geom_angle_atom_site_label_3
_geom_angle
_geom_angle_site_symmetry_1
_geom_angle_site_symmetry_3
_geom_angle_publ_flag
O1 P1 O3 111.45(9) . . yes
O1 P1 O2 111.91(7) . . yes
O3 P1 O2 111.50(8) . . yes
O1 P1 P1 107.67(7) . 2_655 yes
O3 P1 P1 106.89(6) . 2_655 yes
O2 P1 P1 107.11(7) . 2_655 yes
P1 O1 H1 109.5 . . ?
P1 O2 H2 109.5 . . ?
P1 O3 H3 109.5 . . ?
C2A N1A C5A 111.8(12) . . ?
C2A N1A H1NA 124.1 . . ?
C5A N1A H1NA 124.1 . . ?
N3A C2A N1A 106.4(12) . . ?
N3A C2A H2A 126.8 . . ?
N1A C2A H2A 126.8 . . ?
C2A N3A C4A 108.7(11) . . ?
C2A N3A H3NA 125.7 . . ?
C4A N3A H3NA 125.7 . . ?
C5A C4A N3A 109.1(11) . . ?
C5A C4A H4A 125.5 . . ?
N3A C4A H4A 125.5 . . ?
C4A C5A N1A 103.9(11) . . ?
C4A C5A H5A 128.1 . . ?
N1A C5A H5A 128.1 . . ?
C2B N1B C5B 107.4(7) . . ?
C2B N1B H1NB 126.3 . . ?
C5B N1B H1NB 126.3 . . ?
N3B C2B N1B 108.2(8) . . ?
N3B C2B H2B 125.9 . . ?
N1B C2B H2B 125.9 . . ?
C2B N3B C4B 110.2(9) . . ?
C2B N3B H3NB 124.9 . . ?
C4B N3B H3NB 124.9 . . ?
C5B C4B N3B 104.9(8) . . ?
C5B C4B H4B 127.6 . . ?
N3B C4B H4B 127.6 . . ?
C4B C5B N1B 109.1(7) . . ?
C4B C5B H5B 125.5 . . ?
N1B C5B H5B 125.5 . . ?
C2C N1C C5C 109.8(10) . . ?
C2C N1C H1NC 125.1 . . ?
C5C N1C H1NC 125.1 . . ?
N1C C2C N3C 107.6(10) . . ?
N1C C2C H2C 126.2 . . ?
N3C C2C H2C 126.2 . . ?
C2C N3C C4C 108.9(8) . . ?
C2C N3C H3NC 125.6 . . ?
C4C N3C H3NC 125.6 . . ?
C5C C4C N3C 107.8(8) . . ?
C5C C4C H4C 126.1 . . ?
N3C C4C H4C 126.1 . . ?
C4C C5C N1C 106.0(9) . . ?
C4C C5C H5C 127.0 . . ?
N1C C5C H5C 127.0 . . ?

loop_
_geom_bond_atom_site_label_1
_geom_bond_atom_site_label_2
_geom_bond_distance
_geom_bond_site_symmetry_2
_geom_bond_publ_flag
P1 O1 1.5198(13) . yes
P1 O3 1.5219(13) . yes
P1 O2 1.5252(14) . yes
P1 P1 2.1805(14) 2_655 yes
O1 H1 0.8200 . ?
O2 H2 0.8200 . ?
O3 H3 0.8200 . ?
N1A C2A 1.327(2) . ?
N1A C5A 1.368(2) . ?
N1A H1NA 0.8600 . ?
C2A N3A 1.327(2) . ?
C2A H2A 0.9300 . ?
N3A C4A 1.366(2) . ?
N3A H3NA 0.8600 . ?
C4A C5A 1.348(2) . ?
C4A H4A 0.9300 . ?
C5A H5A 0.9300 . ?
N1B C2B 1.326(3) . ?
N1B C5B 1.367(3) . ?
N1B H1NB 0.8600 . ?
C2B N3B 1.325(3) . ?
C2B H2B 0.9300 . ?
N3B C4B 1.364(3) . ?
N3B H3NB 0.8600 . ?
C4B C5B 1.347(3) . ?
C4B H4B 0.9300 . ?
C5B H5B 0.9300 . ?
N1C C2C 1.326(3) . ?
N1C C5C 1.368(3) . ?
N1C H1NC 0.8600 . ?
C2C N3C 1.326(3) . ?
C2C H2C 0.9300 . ?
N3C C4C 1.363(3) . ?
N3C H3NC 0.8600 . ?
C4C C5C 1.347(3) . ?
C4C H4C 0.9300 . ?
C5C H5C 0.9300 . ?

loop_
_geom_hbond_atom_site_label_D
_geom_hbond_atom_site_label_H
_geom_hbond_atom_site_label_A
_geom_hbond_distance_DH
_geom_hbond_distance_HA
_geom_hbond_distance_DA
_geom_hbond_angle_DHA
_geom_hbond_site_symmetry_A
O1 H1 O1 0.82 1.74 2.489(3) 151.3 5_656
O2 H2 O2 0.82 1.76 2.516(2) 152.5 4_545
O3 H3 O3 0.82 1.73 2.510(3) 157.0 4
N1A H1NA O1 0.86 2.21 3.018(14) 157.0 .
N3A H3NA O1 0.86 2.42 3.138(18) 140.8 2_565
N1B H1NB O2 0.86 2.31 3.105(8) 154.2 5_656
N3B H3NB O3 0.86 2.37 3.031(9) 134.3 3
N1C H1NC O2 0.86 2.24 3.083(11) 167.6 6_566
N3C H3NC O1 0.86 2.20 3.019(10) 158.7 .
C2A H2A O3 0.93 2.26 2.828(19) 119.0 4
C4A H4A O1 0.93 2.57 3.147(17) 120.4 5_666
C4A H4A O2 0.93 2.50 3.289(17) 143.0 6_566
C5A H5A O2 0.93 2.34 3.171(18) 148.7 5_656
C2B H2B O1 0.93 2.53 3.138(9) 123.0 .
C4B H4B O1 0.93 2.46 3.171(12) 133.3 2_565
C5B H5B O3 0.93 2.50 3.261(9) 139.3 8_666
C2C H2C O2 0.93 2.48 3.175(13) 131.4 5_656
C2C H2C O3 0.93 2.61 3.305(12) 132.0 7_566
C4C H4C O3 0.93 2.10 2.898(10) 143.7 4
C5C H5C O1 0.93 2.40 3.141(13) 137.0 2_565

loop_
_geom_torsion_atom_site_label_1
_geom_torsion_atom_site_label_2
_geom_torsion_atom_site_label_3
_geom_torsion_atom_site_label_4
_geom_torsion
_geom_torsion_site_symmetry_1
_geom_torsion_site_symmetry_2
_geom_torsion_site_symmetry_3
_geom_torsion_site_symmetry_4
_geom_torsion_publ_flag
C5A N1A C2A N3A 1.8(10) . . . . ?
N1A C2A N3A C4A 0.7(10) . . . . ?
C2A N3A C4A C5A -2.9(16) . . . . ?
N3A C4A C5A N1A 3.8(18) . . . . ?
C2A N1A C5A C4A -3.5(15) . . . . ?
C5B N1B C2B N3B 0.1(8) . . . . ?
N1B C2B N3B C4B 3.0(8) . . . . ?
C2B N3B C4B C5B -4.9(11) . . . . ?
N3B C4B C5B N1B 4.9(12) . . . . ?
C2B N1B C5B C4B -3.3(11) . . . . ?
C5C N1C C2C N3C 0.1(9) . . . . ?
N1C C2C N3C C4C 0.3(9) . . . . ?
C2C N3C C4C C5C -0.6(14) . . . . ?
N3C C4C C5C N1C 0.6(15) . . . . ?
C2C N1C C5C C4C -0.4(13) . . . . ?
O1 P1 P1 O1 50.17(11) . . 2_655 2_655 yes
O2 P1 P1 O1 -70.35(7) . . 2_655 2_655 yes
O3 P1 P1 O1 170.03(7) . . 2_655 2_655 yes
O1 P1 P1 O2 -70.35(7) . . 2_655 2_655 yes
O2 P1 P1 O2 169.13(10) . . 2_655 2_655 yes
O3 P1 P1 O2 49.51(7) . . 2_655 2_655 yes
O1 P1 P1 O3 170.03(7) . . 2_655 2_655 yes
O2 P1 P1 O3 49.51(7) . . 2_655 2_655 yes
O3 P1 P1 O3 -70.11(11) . . 2_655 2_655 yes
